data_4303298
loop_
_publ_author_name
'Anukul Jana'
'Herbert W. Roesky'
'Carola Schulzke'

_publ_section_title
;
Hydrostannylation of Ketones and Alkynes with LSnH [L = HC(CMeNAr)2, Ar =
2,6-iPr2C6H3]
;
_journal_name_full 'Inorganic Chemistry'
_journal_page_first 9543
_journal_page_last 9548
_journal_paper_doi 10.1021/ic9012069
_journal_volume 48
_journal_year 2009
_chemical_formula_sum 'C36 H52 N2 O Sn'
_chemical_formula_weight 647.49
_chemical_name_systematic
; 
 ? 
;
_space_group_IT_number 2
_symmetry_cell_setting triclinic
_symmetry_space_group_name_Hall '-P 1'
_symmetry_space_group_name_H-M 'P -1'
_atom_sites_solution_hydrogens geom
_atom_sites_solution_primary direct
_atom_sites_solution_secondary difmap
_audit_creation_method SHELXL-97
_cell_angle_alpha 76.66(3)
_cell_angle_beta 76.23(3)
_cell_angle_gamma 84.38(3)
_cell_formula_units_Z 2
_cell_length_a 9.0024(18)
_cell_length_b 12.105(2)
_cell_length_c 16.135(3)
_cell_measurement_reflns_used 14776
_cell_measurement_temperature 133(2)
_cell_measurement_theta_max 54.3
_cell_measurement_theta_min 4.7
_cell_volume 1660.0(6)
_computing_structure_refinement 'SHELXL-97 (Sheldrick, 1997)'
_computing_structure_solution 'SHELXS-97 (Sheldrick, 1990)'
_diffrn_ambient_temperature 133(2)
_diffrn_measured_fraction_theta_full 0.963
_diffrn_measured_fraction_theta_max 0.963
_diffrn_measurement_device_type IPDSII
_diffrn_radiation_monochromator graphite
_diffrn_radiation_source 'fine-focus sealed tube'
_diffrn_radiation_type MoK\a
_diffrn_radiation_wavelength 0.71073
_diffrn_reflns_av_R_equivalents 0.0762
_diffrn_reflns_av_sigmaI/netI 0.1147
_diffrn_reflns_limit_h_max 11
_diffrn_reflns_limit_h_min -11
_diffrn_reflns_limit_k_max 15
_diffrn_reflns_limit_k_min -13
_diffrn_reflns_limit_l_max 20
_diffrn_reflns_limit_l_min -18
_diffrn_reflns_number 14776
_diffrn_reflns_theta_full 27.12
_diffrn_reflns_theta_max 27.12
_diffrn_reflns_theta_min 2.33
_exptl_absorpt_coefficient_mu 0.799
_exptl_absorpt_correction_T_max 0.8437
_exptl_absorpt_correction_T_min 0.6244
_exptl_absorpt_correction_type numerical
_exptl_absorpt_process_details 'face indexed'
_exptl_crystal_colour yellow
_exptl_crystal_density_diffrn 1.295
_exptl_crystal_density_method 'not measured'
_exptl_crystal_description platelet
_exptl_crystal_F_000 680
_exptl_crystal_size_max 0.41
_exptl_crystal_size_mid 0.28
_exptl_crystal_size_min 0.06
_refine_diff_density_max 2.206
_refine_diff_density_min -1.035
_refine_diff_density_rms 0.099
_refine_ls_extinction_method none
_refine_ls_goodness_of_fit_ref 0.884
_refine_ls_hydrogen_treatment constr
_refine_ls_matrix_type full
_refine_ls_number_parameters 379
_refine_ls_number_reflns 7075
_refine_ls_number_restraints 0
_refine_ls_restrained_S_all 0.884
_refine_ls_R_factor_all 0.0797
_refine_ls_R_factor_gt 0.0504
_refine_ls_shift/su_max 0.000
_refine_ls_shift/su_mean 0.000
_refine_ls_structure_factor_coef Fsqd
_refine_ls_weighting_details 'calc w=1/[\s^2^(Fo^2^)+(0.0491P)^2^+0.0000P] where P=(Fo^2^+2Fc^2^)/3'
_refine_ls_weighting_scheme calc
_refine_ls_wR_factor_gt 0.1040
_refine_ls_wR_factor_ref 0.1104
_reflns_number_gt 4921
_reflns_number_total 7075
_reflns_threshold_expression >2sigma(I)
_cod_data_source_file ic9012069_si_001_2.cif
_cod_data_source_block ja33
_cod_original_cell_volume 1660.0(5)
_cod_database_code 4303298

loop_
_symmetry_equiv_pos_as_xyz
'x, y, z'
'-x, -y, -z'

loop_
_atom_site_label
_atom_site_type_symbol
_atom_site_fract_x
_atom_site_fract_y
_atom_site_fract_z
_atom_site_U_iso_or_equiv
_atom_site_adp_type
_atom_site_occupancy
_atom_site_symmetry_multiplicity
_atom_site_calc_flag
_atom_site_refinement_flags
_atom_site_disorder_assembly
_atom_site_disorder_group
Sn1 Sn 0.51744(3) 0.29042(3) 0.19551(2) 0.02923(10) Uani 1 1 d . . .
O1 O 0.2936(3) 0.3073(3) 0.1906(2) 0.0434(9) Uani 1 1 d . . .
N1 N 0.4825(4) 0.3272(3) 0.3262(2) 0.0279(8) Uani 1 1 d . . .
N2 N 0.5087(4) 0.1125(3) 0.2700(2) 0.0288(8) Uani 1 1 d . . .
C1 C 0.2531(5) 0.3833(5) 0.1163(3) 0.0421(12) Uani 1 1 d . . .
H1 H 0.3485 0.3995 0.0697 0.045(5) Uiso 1 1 calc R . .
C2 C 0.1425(6) 0.3316(5) 0.0804(4) 0.0488(14) Uani 1 1 d . . .
H2 H 0.1137 0.3805 0.0270 0.045(5) Uiso 1 1 calc R . .
C3 C 0.1499(6) 0.2090(5) 0.0835(4) 0.0563(15) Uani 1 1 d . . .
H3A H 0.2269 0.1609 0.1120 0.071(9) Uiso 1 1 calc R . .
H3B H 0.1288 0.1839 0.0334 0.071(9) Uiso 1 1 calc R . .
C4 C 0.0192(6) 0.2640(5) 0.1402(4) 0.0560(15) Uani 1 1 d . . .
H4A H -0.0820 0.2725 0.1249 0.071(9) Uiso 1 1 calc R . .
H4B H 0.0160 0.2494 0.2035 0.071(9) Uiso 1 1 calc R . .
C5 C 0.1865(6) 0.4933(5) 0.1400(4) 0.0471(13) Uani 1 1 d . . .
H5 H 0.0970 0.4861 0.1911 0.045(5) Uiso 1 1 calc R . .
C6 C 0.1832(7) 0.5987(5) 0.0709(4) 0.0587(16) Uani 1 1 d . . .
H6A H 0.2285 0.5936 0.0096 0.070(19) Uiso 1 1 calc R . .
H6B H 0.0927 0.6518 0.0787 0.054(16) Uiso 1 1 calc R . .
C7 C 0.2877(8) 0.5881(6) 0.1300(5) 0.0685(18) Uani 1 1 d . . .
H7A H 0.2626 0.6347 0.1750 0.060(18) Uiso 1 1 calc R . .
H7B H 0.3985 0.5764 0.1058 0.10(3) Uiso 1 1 calc R . .
C8 C 0.4053(4) 0.4352(4) 0.3397(3) 0.0287(10) Uani 1 1 d . . .
C9 C 0.2454(4) 0.4346(4) 0.3745(3) 0.0314(10) Uani 1 1 d . . .
C10 C 0.1702(5) 0.5370(4) 0.3850(3) 0.0377(11) Uani 1 1 d . . .
H10 H 0.0631 0.5387 0.4091 0.035(5) Uiso 1 1 calc R . .
C11 C 0.2461(5) 0.6366(4) 0.3615(3) 0.0383(11) Uani 1 1 d . . .
H11 H 0.1914 0.7059 0.3697 0.035(5) Uiso 1 1 calc R . .
C12 C 0.4014(5) 0.6359(4) 0.3262(3) 0.0340(11) Uani 1 1 d . . .
H12 H 0.4526 0.7053 0.3090 0.035(5) Uiso 1 1 calc R . .
C13 C 0.4844(5) 0.5351(4) 0.3152(3) 0.0316(10) Uani 1 1 d . . .
C14 C 0.1608(5) 0.3245(4) 0.4019(3) 0.0349(11) Uani 1 1 d . . .
H14 H 0.2184 0.2721 0.3644 0.045(5) Uiso 1 1 calc R . .
C15 C 0.1601(5) 0.2660(5) 0.4966(4) 0.0450(13) Uani 1 1 d . . .
H15A H 0.2656 0.2456 0.5029 0.056(3) Uiso 1 1 calc R . .
H15B H 0.1017 0.1971 0.5127 0.056(3) Uiso 1 1 calc R . .
H15C H 0.1126 0.3177 0.5350 0.056(3) Uiso 1 1 calc R . .
C16 C -0.0015(5) 0.3389(5) 0.3883(3) 0.0468(13) Uani 1 1 d . . .
H16A H -0.0655 0.3805 0.4303 0.056(3) Uiso 1 1 calc R . .
H16B H -0.0425 0.2639 0.3971 0.056(3) Uiso 1 1 calc R . .
H16C H -0.0014 0.3815 0.3288 0.056(3) Uiso 1 1 calc R . .
C17 C 0.6572(5) 0.5369(4) 0.2763(3) 0.0350(11) Uani 1 1 d . . .
H17 H 0.6990 0.4564 0.2841 0.045(5) Uiso 1 1 calc R . .
C18 C 0.6919(5) 0.5895(5) 0.1789(3) 0.0488(14) Uani 1 1 d . . .
H18A H 0.6468 0.5447 0.1485 0.056(3) Uiso 1 1 calc R . .
H18B H 0.8030 0.5901 0.1562 0.056(3) Uiso 1 1 calc R . .
H18C H 0.6482 0.6675 0.1693 0.056(3) Uiso 1 1 calc R . .
C19 C 0.7382(5) 0.6000(5) 0.3248(4) 0.0474(13) Uani 1 1 d . . .
H19A H 0.7060 0.6808 0.3138 0.056(3) Uiso 1 1 calc R . .
H19B H 0.8493 0.5918 0.3038 0.056(3) Uiso 1 1 calc R . .
H19C H 0.7107 0.5676 0.3877 0.056(3) Uiso 1 1 calc R . .
C20 C 0.5535(4) 0.2659(4) 0.3869(3) 0.0280(10) Uani 1 1 d . . .
C21 C 0.5708(5) 0.3140(4) 0.4618(3) 0.0356(11) Uani 1 1 d . . .
H21A H 0.6482 0.3716 0.4408 0.056(3) Uiso 1 1 calc R . .
H21B H 0.6029 0.2529 0.5065 0.056(3) Uiso 1 1 calc R . .
H21C H 0.4726 0.3488 0.4871 0.056(3) Uiso 1 1 calc R . .
C22 C 0.6098(4) 0.1540(4) 0.3850(3) 0.0281(10) Uani 1 1 d . . .
H22 H 0.6795 0.1242 0.4214 0.035(5) Uiso 1 1 calc R . .
C23 C 0.5781(4) 0.0803(4) 0.3371(3) 0.0233(9) Uani 1 1 d . . .
C24 C 0.6226(5) -0.0443(4) 0.3670(3) 0.0322(10) Uani 1 1 d . . .
H24A H 0.5499 -0.0916 0.3562 0.056(3) Uiso 1 1 calc R . .
H24B H 0.6208 -0.0607 0.4296 0.056(3) Uiso 1 1 calc R . .
H24C H 0.7259 -0.0610 0.3345 0.056(3) Uiso 1 1 calc R . .
C25 C 0.4724(4) 0.0292(4) 0.2284(3) 0.0261(9) Uani 1 1 d . . .
C26 C 0.5832(4) -0.0117(4) 0.1639(3) 0.0294(10) Uani 1 1 d . . .
C27 C 0.5430(5) -0.0868(4) 0.1212(3) 0.0350(11) Uani 1 1 d . . .
H27 H 0.6173 -0.1131 0.0766 0.035(5) Uiso 1 1 calc R . .
C28 C 0.3957(5) -0.1240(4) 0.1427(3) 0.0347(11) Uani 1 1 d . . .
H28 H 0.3693 -0.1765 0.1135 0.035(5) Uiso 1 1 calc R . .
C29 C 0.2865(5) -0.0847(4) 0.2072(3) 0.0323(10) Uani 1 1 d . . .
H29 H 0.1860 -0.1118 0.2221 0.035(5) Uiso 1 1 calc R . .
C30 C 0.3197(4) -0.0076(4) 0.2499(3) 0.0284(10) Uani 1 1 d . . .
C31 C 0.7484(4) 0.0261(4) 0.1376(3) 0.0313(10) Uani 1 1 d . . .
H31 H 0.7604 0.0757 0.1771 0.045(5) Uiso 1 1 calc R . .
C32 C 0.7826(5) 0.0957(5) 0.0432(3) 0.0417(12) Uani 1 1 d . . .
H32A H 0.7736 0.0479 0.0034 0.056(3) Uiso 1 1 calc R . .
H32B H 0.8868 0.1227 0.0282 0.056(3) Uiso 1 1 calc R . .
H32C H 0.7093 0.1610 0.0379 0.056(3) Uiso 1 1 calc R . .
C33 C 0.8633(5) -0.0752(5) 0.1469(3) 0.0409(12) Uani 1 1 d . . .
H33A H 0.8419 -0.1186 0.2075 0.056(3) Uiso 1 1 calc R . .
H33B H 0.9674 -0.0478 0.1314 0.056(3) Uiso 1 1 calc R . .
H33C H 0.8545 -0.1242 0.1079 0.056(3) Uiso 1 1 calc R . .
C34 C 0.1978(4) 0.0386(4) 0.3196(3) 0.0311(10) Uani 1 1 d . . .
H34 H 0.2092 0.1223 0.3090 0.045(5) Uiso 1 1 calc R . .
C35 C 0.0347(5) 0.0197(5) 0.3150(3) 0.0418(12) Uani 1 1 d . . .
H35A H 0.0225 0.0473 0.2548 0.056(3) Uiso 1 1 calc R . .
H35B H -0.0384 0.0614 0.3536 0.056(3) Uiso 1 1 calc R . .
H35C H 0.0156 -0.0616 0.3336 0.056(3) Uiso 1 1 calc R . .
C36 C 0.2179(5) -0.0142(5) 0.4123(3) 0.0414(12) Uani 1 1 d . . .
H36A H 0.2193 -0.0972 0.4220 0.056(3) Uiso 1 1 calc R . .
H36B H 0.1326 0.0121 0.4547 0.056(3) Uiso 1 1 calc R . .
H36C H 0.3146 0.0088 0.4196 0.056(3) Uiso 1 1 calc R . .

loop_
_atom_site_aniso_label
_atom_site_aniso_U_11
_atom_site_aniso_U_22
_atom_site_aniso_U_33
_atom_site_aniso_U_23
_atom_site_aniso_U_13
_atom_site_aniso_U_12
Sn1 0.02354(14) 0.02746(19) 0.03235(17) -0.00555(12) 0.00078(10) 0.00019(11)
O1 0.0308(16) 0.047(2) 0.048(2) 0.0010(17) -0.0104(14) -0.0017(15)
N1 0.0195(16) 0.023(2) 0.037(2) -0.0065(17) 0.0005(14) 0.0011(14)
N2 0.0190(16) 0.034(2) 0.030(2) -0.0089(17) 0.0029(14) 0.0010(15)
C1 0.040(2) 0.051(4) 0.036(3) -0.011(2) -0.011(2) 0.004(2)
C2 0.045(3) 0.051(4) 0.051(3) -0.011(3) -0.014(2) -0.002(3)
C3 0.060(3) 0.060(4) 0.056(4) -0.021(3) -0.023(3) 0.005(3)
C4 0.050(3) 0.056(4) 0.063(4) -0.011(3) -0.019(3) 0.002(3)
C5 0.052(3) 0.037(3) 0.047(3) -0.002(3) -0.010(2) 0.001(2)
C6 0.058(3) 0.043(4) 0.066(4) 0.006(3) -0.013(3) 0.000(3)
C7 0.090(5) 0.049(4) 0.071(4) -0.009(3) -0.029(4) -0.007(4)
C8 0.027(2) 0.026(3) 0.034(2) -0.013(2) -0.0023(17) 0.0007(18)
C9 0.024(2) 0.035(3) 0.034(3) -0.012(2) -0.0008(18) 0.0000(19)
C10 0.025(2) 0.039(3) 0.045(3) -0.011(2) -0.0007(19) 0.003(2)
C11 0.032(2) 0.028(3) 0.053(3) -0.015(2) -0.003(2) 0.004(2)
C12 0.034(2) 0.025(3) 0.043(3) -0.008(2) -0.010(2) 0.000(2)
C13 0.026(2) 0.032(3) 0.036(3) -0.007(2) -0.0063(18) -0.0007(19)
C14 0.026(2) 0.033(3) 0.042(3) -0.015(2) 0.0056(19) -0.0021(19)
C15 0.030(2) 0.032(3) 0.065(4) -0.004(3) -0.004(2) 0.003(2)
C16 0.031(2) 0.057(4) 0.048(3) -0.007(3) -0.002(2) -0.009(2)
C17 0.026(2) 0.030(3) 0.046(3) -0.010(2) -0.0012(19) -0.0015(19)
C18 0.033(2) 0.048(4) 0.055(3) -0.003(3) 0.004(2) -0.006(2)
C19 0.033(2) 0.042(3) 0.068(4) -0.014(3) -0.009(2) -0.001(2)
C20 0.0126(17) 0.031(3) 0.040(3) -0.011(2) -0.0015(16) -0.0044(17)
C21 0.026(2) 0.037(3) 0.043(3) -0.012(2) -0.0061(19) 0.0042(19)
C22 0.0168(18) 0.032(3) 0.033(2) -0.006(2) -0.0037(16) 0.0034(17)
C23 0.0171(17) 0.025(2) 0.026(2) -0.0072(18) 0.0000(15) 0.0012(16)
C24 0.026(2) 0.034(3) 0.034(2) -0.007(2) -0.0054(18) 0.0040(19)
C25 0.0261(19) 0.023(3) 0.028(2) -0.0054(18) -0.0066(17) 0.0050(17)
C26 0.025(2) 0.033(3) 0.026(2) -0.004(2) -0.0037(17) 0.0065(18)
C27 0.034(2) 0.035(3) 0.034(3) -0.009(2) -0.0073(19) 0.005(2)
C28 0.042(2) 0.023(3) 0.044(3) -0.009(2) -0.016(2) -0.002(2)
C29 0.029(2) 0.026(3) 0.042(3) -0.002(2) -0.0116(19) -0.0006(19)
C30 0.0236(19) 0.026(3) 0.031(2) 0.001(2) -0.0056(17) 0.0016(18)
C31 0.028(2) 0.033(3) 0.031(2) -0.011(2) -0.0005(18) -0.0006(19)
C32 0.036(2) 0.046(3) 0.037(3) -0.008(2) 0.004(2) -0.008(2)
C33 0.030(2) 0.052(4) 0.043(3) -0.021(2) -0.007(2) 0.009(2)
C34 0.0209(19) 0.028(3) 0.041(3) -0.006(2) -0.0025(18) 0.0011(18)
C35 0.025(2) 0.049(3) 0.048(3) -0.006(3) -0.005(2) -0.001(2)
C36 0.028(2) 0.053(4) 0.040(3) -0.009(2) -0.0026(19) -0.003(2)

loop_
_atom_type_symbol
_atom_type_description
_atom_type_scat_dispersion_real
_atom_type_scat_dispersion_imag
_atom_type_scat_source
C C 0.0033 0.0016 'International Tables Vol C Tables 4.2.6.8 and 6.1.1.4'
H H 0.0000 0.0000 'International Tables Vol C Tables 4.2.6.8 and 6.1.1.4'
N N 0.0061 0.0033 'International Tables Vol C Tables 4.2.6.8 and 6.1.1.4'
O O 0.0106 0.0060 'International Tables Vol C Tables 4.2.6.8 and 6.1.1.4'
Sn Sn -0.6537 1.4246 'International Tables Vol C Tables 4.2.6.8 and 6.1.1.4'

loop_
_geom_angle_atom_site_label_1
_geom_angle_atom_site_label_2
_geom_angle_atom_site_label_3
_geom_angle
_geom_angle_site_symmetry_1
_geom_angle_site_symmetry_3
_geom_angle_publ_flag
O1 Sn1 N1 95.80(13) . . ?
O1 Sn1 N2 95.54(13) . . ?
N1 Sn1 N2 82.79(14) . . ?
C1 O1 Sn1 117.5(3) . . ?
C20 N1 C8 118.8(4) . . ?
C20 N1 Sn1 122.3(3) . . ?
C8 N1 Sn1 117.6(3) . . ?
C23 N2 C25 120.0(4) . . ?
C23 N2 Sn1 119.9(3) . . ?
C25 N2 Sn1 117.1(3) . . ?
O1 C1 C5 110.0(4) . . ?
O1 C1 C2 111.7(4) . . ?
C5 C1 C2 110.4(4) . . ?
C4 C2 C3 62.0(4) . . ?
C4 C2 C1 119.8(5) . . ?
C3 C2 C1 121.0(5) . . ?
C2 C3 C4 58.8(4) . . ?
C2 C4 C3 59.2(4) . . ?
C7 C5 C6 59.0(4) . . ?
C7 C5 C1 120.4(5) . . ?
C6 C5 C1 120.6(5) . . ?
C7 C6 C5 60.5(4) . . ?
C6 C7 C5 60.5(4) . . ?
C13 C8 C9 121.8(4) . . ?
C13 C8 N1 121.3(4) . . ?
C9 C8 N1 116.8(4) . . ?
C10 C9 C8 117.4(4) . . ?
C10 C9 C14 121.4(4) . . ?
C8 C9 C14 121.2(4) . . ?
C11 C10 C9 121.8(4) . . ?
C10 C11 C12 120.0(4) . . ?
C11 C12 C13 121.0(4) . . ?
C12 C13 C8 117.9(4) . . ?
C12 C13 C17 119.8(4) . . ?
C8 C13 C17 122.2(4) . . ?
C16 C14 C9 113.8(4) . . ?
C16 C14 C15 109.7(4) . . ?
C9 C14 C15 111.6(4) . . ?
C18 C17 C13 111.5(4) . . ?
C18 C17 C19 110.5(4) . . ?
C13 C17 C19 111.1(4) . . ?
N1 C20 C22 121.8(4) . . ?
N1 C20 C21 120.6(4) . . ?
C22 C20 C21 117.6(4) . . ?
C23 C22 C20 129.2(4) . . ?
N2 C23 C22 124.3(4) . . ?
N2 C23 C24 119.7(4) . . ?
C22 C23 C24 116.0(4) . . ?
C26 C25 C30 120.0(4) . . ?
C26 C25 N2 120.8(4) . . ?
C30 C25 N2 119.2(4) . . ?
C27 C26 C25 119.6(4) . . ?
C27 C26 C31 118.3(4) . . ?
C25 C26 C31 122.0(4) . . ?
C26 C27 C28 120.7(4) . . ?
C27 C28 C29 119.8(4) . . ?
C30 C29 C28 121.8(4) . . ?
C29 C30 C25 118.1(4) . . ?
C29 C30 C34 121.9(4) . . ?
C25 C30 C34 120.0(4) . . ?
C33 C31 C26 111.7(4) . . ?
C33 C31 C32 109.9(4) . . ?
C26 C31 C32 110.2(3) . . ?
C35 C34 C36 108.4(4) . . ?
C35 C34 C30 112.6(4) . . ?
C36 C34 C30 112.2(4) . . ?

loop_
_geom_bond_atom_site_label_1
_geom_bond_atom_site_label_2
_geom_bond_distance
_geom_bond_site_symmetry_2
_geom_bond_publ_flag
Sn1 O1 2.024(3) . ?
Sn1 N1 2.199(4) . ?
Sn1 N2 2.209(4) . ?
O1 C1 1.431(6) . ?
N1 C20 1.338(5) . ?
N1 C8 1.456(6) . ?
N2 C23 1.339(5) . ?
N2 C25 1.433(6) . ?
C1 C5 1.499(8) . ?
C1 C2 1.511(7) . ?
C2 C4 1.462(8) . ?
C2 C3 1.469(8) . ?
C3 C4 1.509(8) . ?
C5 C7 1.491(8) . ?
C5 C6 1.491(7) . ?
C6 C7 1.470(8) . ?
C8 C13 1.392(6) . ?
C8 C9 1.415(5) . ?
C9 C10 1.379(7) . ?
C9 C14 1.523(6) . ?
C10 C11 1.375(7) . ?
C11 C12 1.379(6) . ?
C12 C13 1.392(6) . ?
C13 C17 1.533(6) . ?
C14 C16 1.516(6) . ?
C14 C15 1.527(7) . ?
C17 C18 1.522(7) . ?
C17 C19 1.545(7) . ?
C20 C22 1.404(6) . ?
C20 C21 1.501(6) . ?
C22 C23 1.396(6) . ?
C23 C24 1.519(6) . ?
C25 C26 1.404(6) . ?
C25 C30 1.425(5) . ?
C26 C27 1.379(7) . ?
C26 C31 1.531(6) . ?
C27 C28 1.381(6) . ?
C28 C29 1.387(7) . ?
C29 C30 1.374(6) . ?
C30 C34 1.537(6) . ?
C31 C33 1.529(6) . ?
C31 C32 1.537(6) . ?
C34 C35 1.529(6) . ?
C34 C36 1.531(6) . ?
